data_1513362
loop_
_publ_author_name
'Low, Yun-Yee'
'Hong, Fong-Jiao'
'Lim, Kuan-Hon'
'Thomas, Noel F.'
'Kam, Toh-Seok'

_publ_section_title
;
 Transformations of the 2,7-Seco Aspidosperma Alkaloid Leuconolam,
 Structure Revision of epi-Leuconolam, and Partial Syntheses of
 Leuconoxine and Leuconodines A and F.
;
_journal_issue 2
_journal_name_full 'Journal of natural products'
_journal_page_first 327
_journal_page_last 338
_journal_paper_doi 10.1021/np400922x
_journal_volume 77
_journal_year 2014
_chemical_absolute_configuration syn
_chemical_formula_moiety 'C19 H22 N2 O2'
_chemical_formula_sum 'C19 H22 N2 O2'
_chemical_formula_weight 310.39
_chemical_melting_point 199.0(10)
_chemical_name_systematic
;
 ? 
;
_space_group_crystal_system trigonal
_space_group_IT_number 144
_space_group_name_Hall 'P 31'
_space_group_name_H-M_alt 'P 31'
_symmetry_space_group_name_Hall 'P 31'
_symmetry_space_group_name_H-M 'P 31'
_atom_sites_solution_hydrogens geom
_atom_sites_solution_primary direct
_atom_sites_solution_secondary difmap
_audit_creation_date 2012-09-21
_audit_creation_method
;
  Olex2 1.2
  (compiled May  9 2012 12:37:22, GUI svn.r4230)
;
_cell_angle_alpha 90.00
_cell_angle_beta 90.00
_cell_angle_gamma 120.00
_cell_formula_units_Z 3
_cell_length_a 11.4602(2)
_cell_length_b 11.4602(2)
_cell_length_c 10.0616(2)
_cell_measurement_reflns_used 4837
_cell_measurement_temperature 100(2)
_cell_measurement_theta_max 30.26
_cell_measurement_theta_min 2.88
_cell_volume 1144.41(4)
_computing_cell_refinement 'SAINT (Bruker, 2007)'
_computing_data_collection 'APEX2 (Bruker, 2007)'
_computing_data_reduction 'SAINT v7.68A (Bruker, 2009)'
_computing_molecular_graphics
;
O. V. Dolomanov, L. J. Bourhis, R. J. Gildea, J. A. K. Howard and H. Puschmann,
OLEX2: a complete structure solution, refinement and analysis program.
J. Appl. Cryst. (2009). 42, 339-341.
;
_computing_publication_material
;
O. V. Dolomanov, L. J. Bourhis, R. J. Gildea, J. A. K. Howard and H. Puschmann,
OLEX2: a complete structure solution, refinement and analysis program.
J. Appl. Cryst. (2009). 42, 339-341.
;
_computing_structure_refinement
;
SHELXL97 (Sheldrick, 2008), Olex2 (Dolomanov & Puschmann, 2009)
;
_computing_structure_solution 'SHELXS97 (Sheldrick, 2008)'
_diffrn_ambient_temperature 100.15
_diffrn_measured_fraction_theta_full 1.000
_diffrn_measured_fraction_theta_max 0.999
_diffrn_measurement_device_type 'Bruker APEX-II CCD'
_diffrn_measurement_method '\f and \w scans'
_diffrn_radiation_monochromator graphite
_diffrn_radiation_type MoK\a
_diffrn_radiation_wavelength 0.71073
_diffrn_reflns_av_R_equivalents 0.0480
_diffrn_reflns_av_unetI/netI 0.0449
_diffrn_reflns_limit_h_max 14
_diffrn_reflns_limit_h_min -14
_diffrn_reflns_limit_k_max 14
_diffrn_reflns_limit_k_min -14
_diffrn_reflns_limit_l_max 13
_diffrn_reflns_limit_l_min -13
_diffrn_reflns_number 8827
_diffrn_reflns_theta_full 25.00
_diffrn_reflns_theta_max 27.45
_diffrn_reflns_theta_min 2.05
_diffrn_source 'fine-focus sealed tube'
_diffrn_standards_number 0
_exptl_absorpt_coefficient_mu 0.089
_exptl_absorpt_correction_T_max 0.7461
_exptl_absorpt_correction_T_min 0.6887
_exptl_absorpt_correction_type multi-scan
_exptl_absorpt_process_details
;
SADABS-2008/1 (Bruker,2008) was used for absorption correction.
wR2(int) was 0.0646 before and 0.0401 after correction.
The Ratio of minimum to maximum transmission is 0.9231.
The \l/2 correction factor is 0.0015.
;
_exptl_crystal_colour yellow
_exptl_crystal_colour_primary yellow
_exptl_crystal_density_diffrn 1.351
_exptl_crystal_density_method 'not measured'
_exptl_crystal_description rod
_exptl_crystal_F_000 498.0
_exptl_crystal_size_max 0.7
_exptl_crystal_size_mid 0.2
_exptl_crystal_size_min 0.2
_refine_diff_density_max 0.720
_refine_diff_density_min -0.716
_refine_diff_density_rms 0.185
_refine_ls_extinction_method none
_refine_ls_goodness_of_fit_ref 1.211
_refine_ls_hydrogen_treatment constr
_refine_ls_matrix_type full
_refine_ls_number_parameters 210
_refine_ls_number_reflns 3344
_refine_ls_number_restraints 1
_refine_ls_restrained_S_all 1.211
_refine_ls_R_factor_all 0.1326
_refine_ls_R_factor_gt 0.1315
_refine_ls_shift/su_max 0.020
_refine_ls_shift/su_mean 0.005
_refine_ls_structure_factor_coef Fsqd
_refine_ls_weighting_details 'calc w=1/[\s^2^(Fo^2^)+(0.1376P)^2^+11.1926P] where P=(Fo^2^+2Fc^2^)/3'
_refine_ls_weighting_scheme calc
_refine_ls_wR_factor_gt 0.3662
_refine_ls_wR_factor_ref 0.3669
_reflns_number_gt 3270
_reflns_number_total 3344
_reflns_threshold_expression I>2\s(I)
_cod_data_source_file np400922x_si_008.cif
_cod_data_source_block lyy_1391_0m
_cod_depositor_comments
;
The following automatic conversions were performed:

'_chemical_melting_point' value '198-200' was changed to '199.0(10)'
- the average value was taken and precision was estimated.

Automatic conversion script
Id: cif_fix_values 2281 2013-09-26 08:29:07Z andrius 
;
_cod_database_code 1513362

loop_
_space_group_symop_id
_space_group_symop_operation_xyz
1 'x, y, z'
2 '-y, x-y, z+1/3'
3 '-x+y, -x, z+2/3'

loop_
_atom_site_label
_atom_site_type_symbol
_atom_site_fract_x
_atom_site_fract_y
_atom_site_fract_z
_atom_site_U_iso_or_equiv
_atom_site_adp_type
_atom_site_occupancy
_atom_site_symmetry_multiplicity
_atom_site_calc_flag
_atom_site_refinement_flags
C2 C 0.4532(8) -0.1116(8) -0.0425(8) 0.0188(16) Uani 1 1 d .
H2 H 0.3574 -0.1495 -0.0711 0.023 Uiso 1 1 calc R
C3 C 0.8352(8) 0.1101(10) -0.0321(9) 0.0214(17) Uani 1 1 d .
H3A H 0.9108 0.1754 -0.0882 0.026 Uiso 1 1 calc R
H3B H 0.7782 0.0286 -0.0857 0.026 Uiso 1 1 calc R
C5 C 0.8224(8) 0.3022(9) 0.0648(7) 0.0156(15) Uani 1 1 d .
C6 C 0.7312(8) 0.3197(8) 0.1532(7) 0.0165(15) Uani 1 1 d .
H6 H 0.7473 0.4013 0.1936 0.020 Uiso 1 1 calc R
C7 C 0.6148(8) 0.1923(8) 0.1671(8) 0.0169(15) Uani 1 1 d .
C8 C 0.4753(8) 0.1500(8) 0.1860(7) 0.0149(15) Uani 1 1 d .
C9 C 0.4036(9) 0.1952(8) 0.2636(8) 0.0205(17) Uani 1 1 d .
H9 H 0.4492 0.2703 0.3214 0.025 Uiso 1 1 calc R
C10 C 0.2671(10) 0.1279(9) 0.2533(9) 0.0244(18) Uani 1 1 d .
H10 H 0.2165 0.1576 0.3034 0.029 Uiso 1 1 calc R
C11 C 0.2002(8) 0.0166(8) 0.1708(8) 0.0161(15) Uani 1 1 d .
H11 H 0.1046 -0.0288 0.1680 0.019 Uiso 1 1 calc R
C12 C 0.2663(8) -0.0309(8) 0.0930(8) 0.0159(15) Uani 1 1 d .
H12 H 0.2184 -0.1071 0.0370 0.019 Uiso 1 1 calc R
C13 C 0.4067(7) 0.0379(8) 0.0999(8) 0.0144(15) Uani 1 1 d .
C14 C 0.8899(9) 0.0730(9) 0.0915(11) 0.028(2) Uani 1 1 d .
H14A H 0.8947 -0.0093 0.0725 0.033 Uiso 1 1 calc R
H14B H 0.9823 0.1469 0.1109 0.033 Uiso 1 1 calc R
C15 C 0.8015(8) 0.0486(9) 0.2124(8) 0.0212(17) Uani 1 1 d .
H15A H 0.8305 0.1361 0.2566 0.025 Uiso 1 1 calc R
H15B H 0.8164 -0.0088 0.2758 0.025 Uiso 1 1 calc R
C16 C 0.4625(8) -0.2106(9) 0.0484(9) 0.0221(17) Uani 1 1 d .
H16A H 0.4421 -0.2927 -0.0023 0.026 Uiso 1 1 calc R
H16B H 0.3947 -0.2369 0.1201 0.026 Uiso 1 1 calc R
C17 C 0.6036(9) -0.1501(8) 0.1100(8) 0.0192(16) Uani 1 1 d .
H17A H 0.6042 -0.2163 0.1728 0.023 Uiso 1 1 calc R
H17B H 0.6691 -0.1350 0.0386 0.023 Uiso 1 1 calc R
C18 C 0.5747(10) -0.1420(9) 0.4118(9) 0.0247(18) Uani 1 1 d .
H18A H 0.5181 -0.2322 0.3745 0.037 Uiso 1 1 calc R
H18B H 0.5389 -0.1362 0.4985 0.037 Uiso 1 1 calc R
H18C H 0.6669 -0.1249 0.4227 0.037 Uiso 1 1 calc R
C19 C 0.5750(8) -0.0358(8) 0.3168(9) 0.0187(16) Uani 1 1 d .
H19A H 0.6175 0.0523 0.3629 0.022 Uiso 1 1 calc R
H19B H 0.4805 -0.0613 0.2973 0.022 Uiso 1 1 calc R
C20 C 0.6499(8) -0.0188(8) 0.1828(8) 0.0162(15) Uani 1 1 d .
C21 C 0.6307(8) 0.0864(9) 0.0968(8) 0.0170(16) Uani 1 1 d .
N1 N 0.4981(7) 0.0178(6) 0.0233(6) 0.0117(12) Uani 1 1 d .
N4 N 0.7545(6) 0.1706(6) 0.0155(6) 0.0114(12) Uani 1 1 d .
O2 O 0.5343(7) -0.0896(7) -0.1567(6) 0.0230(13) Uani 1 1 d .
H2A H 0.5555 -0.0144 -0.1901 0.034 Uiso 1 1 calc R
O5 O 0.9359(6) 0.3820(6) 0.0329(6) 0.0182(12) Uani 1 1 d .

loop_
_atom_site_aniso_label
_atom_site_aniso_U_11
_atom_site_aniso_U_22
_atom_site_aniso_U_33
_atom_site_aniso_U_23
_atom_site_aniso_U_13
_atom_site_aniso_U_12
C2 0.020(4) 0.019(4) 0.022(4) -0.014(3) -0.008(3) 0.013(3)
C3 0.012(4) 0.030(5) 0.025(4) 0.007(3) 0.003(3) 0.013(3)
C5 0.022(4) 0.026(4) 0.010(3) 0.000(3) -0.005(3) 0.020(3)
C6 0.016(4) 0.020(4) 0.008(3) -0.002(3) 0.000(3) 0.005(3)
C7 0.020(4) 0.015(4) 0.011(3) -0.001(3) -0.002(3) 0.005(3)
C8 0.019(4) 0.012(3) 0.013(3) 0.005(3) -0.001(3) 0.007(3)
C9 0.025(4) 0.017(4) 0.018(4) -0.001(3) -0.008(3) 0.010(3)
C10 0.032(5) 0.026(5) 0.023(4) -0.005(3) 0.000(4) 0.020(4)
C11 0.016(4) 0.012(4) 0.019(4) 0.001(3) 0.004(3) 0.005(3)
C12 0.019(4) 0.013(4) 0.018(4) 0.003(3) -0.001(3) 0.010(3)
C13 0.009(3) 0.009(3) 0.020(4) -0.005(3) -0.005(3) 0.001(3)
C14 0.022(4) 0.015(4) 0.051(6) -0.006(4) 0.011(4) 0.013(4)
C15 0.015(4) 0.023(4) 0.022(4) 0.000(3) -0.008(3) 0.006(3)
C16 0.014(4) 0.027(4) 0.024(4) -0.003(3) -0.006(3) 0.009(4)
C17 0.031(5) 0.017(4) 0.018(4) -0.009(3) -0.005(3) 0.019(4)
C18 0.027(5) 0.024(4) 0.026(4) 0.005(3) 0.003(3) 0.015(4)
C19 0.018(4) 0.010(3) 0.031(4) 0.006(3) -0.002(3) 0.009(3)
C20 0.012(4) 0.016(4) 0.025(4) -0.001(3) -0.008(3) 0.011(3)
C21 0.012(4) 0.022(4) 0.014(3) -0.007(3) 0.002(3) 0.007(3)
N1 0.015(3) 0.005(3) 0.016(3) -0.005(2) -0.002(2) 0.006(2)
N4 0.014(3) 0.014(3) 0.006(2) 0.000(2) 0.002(2) 0.007(3)
O2 0.029(3) 0.026(3) 0.020(3) 0.003(2) 0.001(2) 0.018(3)
O5 0.015(3) 0.018(3) 0.016(3) 0.001(2) 0.007(2) 0.004(2)

loop_
_atom_type_symbol
_atom_type_description
_atom_type_scat_dispersion_real
_atom_type_scat_dispersion_imag
_atom_type_scat_source
C C 0.0033 0.0016 'International Tables Vol C Tables 4.2.6.8 and 6.1.1.4'
H H 0.0000 0.0000 'International Tables Vol C Tables 4.2.6.8 and 6.1.1.4'
N N 0.0061 0.0033 'International Tables Vol C Tables 4.2.6.8 and 6.1.1.4'
O O 0.0106 0.0060 'International Tables Vol C Tables 4.2.6.8 and 6.1.1.4'

loop_
_geom_angle_atom_site_label_1
_geom_angle_atom_site_label_2
_geom_angle_atom_site_label_3
_geom_angle
C16 C2 H2 108.9
N1 C2 H2 108.9
N1 C2 C16 111.6(7)
O2 C2 H2 108.9
O2 C2 C16 109.8(7)
O2 C2 N1 108.7(7)
H3A C3 H3B 108.5
C14 C3 H3A 110.2
C14 C3 H3B 110.2
N4 C3 H3A 110.2
N4 C3 H3B 110.2
N4 C3 C14 107.6(7)
N4 C5 C6 108.3(7)
O5 C5 C6 129.4(8)
O5 C5 N4 122.2(7)
C5 C6 H6 126.6
C7 C6 C5 106.9(7)
C7 C6 H6 126.6
C6 C7 C8 133.0(8)
C6 C7 C21 111.0(7)
C8 C7 C21 111.0(7)
C9 C8 C7 135.0(8)
C9 C8 C13 120.8(7)
C13 C8 C7 104.2(7)
C8 C9 H9 121.1
C10 C9 C8 117.9(8)
C10 C9 H9 121.1
C9 C10 H10 119.4
C9 C10 C11 121.2(8)
C11 C10 H10 119.4
C10 C11 H11 118.5
C12 C11 C10 122.9(8)
C12 C11 H11 118.5
C11 C12 H12 121.5
C11 C12 C13 117.1(7)
C13 C12 H12 121.5
C12 C13 C8 120.2(7)
C12 C13 N1 128.5(7)
N1 C13 C8 111.2(6)
C3 C14 H14A 109.3
C3 C14 H14B 109.3
H14A C14 H14B 107.9
C15 C14 C3 111.8(7)
C15 C14 H14A 109.3
C15 C14 H14B 109.3
C14 C15 H15A 108.6
C14 C15 H15B 108.6
C14 C15 C20 114.8(7)
H15A C15 H15B 107.5
C20 C15 H15A 108.6
C20 C15 H15B 108.6
C2 C16 H16A 109.4
C2 C16 H16B 109.4
C2 C16 C17 111.1(7)
H16A C16 H16B 108.0
C17 C16 H16A 109.4
C17 C16 H16B 109.4
C16 C17 H17A 108.7
C16 C17 H17B 108.7
H17A C17 H17B 107.6
C20 C17 C16 114.3(7)
C20 C17 H17A 108.7
C20 C17 H17B 108.7
H18A C18 H18B 109.5
H18A C18 H18C 109.5
H18B C18 H18C 109.5
C19 C18 H18A 109.5
C19 C18 H18B 109.5
C19 C18 H18C 109.5
C18 C19 H19A 108.6
C18 C19 H19B 108.6
C18 C19 C20 114.7(7)
H19A C19 H19B 107.6
C20 C19 H19A 108.6
C20 C19 H19B 108.6
C15 C20 C19 108.0(7)
C15 C20 C21 106.0(6)
C17 C20 C15 109.9(7)
C17 C20 C19 113.4(7)
C17 C20 C21 112.3(6)
C19 C20 C21 106.9(6)
C7 C21 C20 118.6(6)
N1 C21 C7 98.9(6)
N1 C21 C20 111.0(6)
N4 C21 C7 101.3(6)
N4 C21 C20 109.9(6)
N4 C21 N1 116.8(6)
C2 N1 C21 120.1(6)
C13 N1 C2 120.0(6)
C13 N1 C21 106.5(5)
C3 N4 C21 119.0(6)
C5 N4 C3 118.5(6)
C5 N4 C21 109.7(6)
C2 O2 H2A 109.5

loop_
_geom_bond_atom_site_label_1
_geom_bond_atom_site_label_2
_geom_bond_distance
C2 H2 1.0000
C2 C16 1.503(12)
C2 N1 1.463(9)
C2 O2 1.419(10)
C3 H3A 0.9900
C3 H3B 0.9900
C3 C14 1.545(14)
C3 N4 1.485(10)
C5 C6 1.460(11)
C5 N4 1.397(10)
C5 O5 1.201(10)
C6 H6 0.9500
C6 C7 1.408(11)
C7 C8 1.432(11)
C7 C21 1.493(11)
C8 C9 1.407(12)
C8 C13 1.417(10)
C9 H9 0.9500
C9 C10 1.359(13)
C10 H10 0.9500
C10 C11 1.387(12)
C11 H11 0.9500
C11 C12 1.376(11)
C12 H12 0.9500
C12 C13 1.396(10)
C13 N1 1.408(10)
C14 H14A 0.9900
C14 H14B 0.9900
C14 C15 1.517(13)
C15 H15A 0.9900
C15 H15B 0.9900
C15 C20 1.537(10)
C16 H16A 0.9900
C16 H16B 0.9900
C16 C17 1.536(11)
C17 H17A 0.9900
C17 H17B 0.9900
C17 C20 1.511(10)
C18 H18A 0.9800
C18 H18B 0.9800
C18 H18C 0.9800
C18 C19 1.547(11)
C19 H19A 0.9900
C19 H19B 0.9900
C19 C20 1.557(12)
C20 C21 1.586(11)
C21 N1 1.510(10)
C21 N4 1.498(10)
O2 H2A 0.8400
